data_2207858
loop_
_publ_author_name
'Sopkov\'a-de Oliveira Santos, Jana'
'Lancelot, Jean-Charles'
'Rault, Sylvain'

_publ_section_title
;
 2-(Methoxycarbonyl)-4-methylthiophen-3-aminium chloride monohydrate:
 the first crystal structure of a 3-aminothiophene-2-carboxylic acid
 ester
;
_journal_coeditor_code RZ6130
_journal_issue 1
_journal_name_full 'Acta Crystallographica Section E'
_journal_page_first o182
_journal_page_last o184
_journal_paper_doi 10.1107/S1600536805039991
_journal_volume 62
_journal_year 2006
_chemical_formula_moiety 'C7 H10 N O2 S +, Cl -, H2 O'
_chemical_formula_sum 'C7 H12 Cl N O3 S'
_chemical_formula_weight 225.69
_chemical_melting_point 361
_chemical_name_systematic
;
2-(Methoxycarbonyl)-4-methylthiophen-3-aminium chloride monohydrate
;
_space_group_IT_number 2
_symmetry_cell_setting triclinic
_symmetry_space_group_name_Hall '-P 1'
_symmetry_space_group_name_H-M 'P -1'
_atom_sites_solution_hydrogens geom
_atom_sites_solution_primary direct
_atom_sites_solution_secondary difmap
_audit_creation_method SHELXL97
_cell_angle_alpha 107.887(10)
_cell_angle_beta 97.596(10)
_cell_angle_gamma 106.276(9)
_cell_formula_units_Z 2
_cell_length_a 7.1872(8)
_cell_length_b 7.5620(10)
_cell_length_c 10.9203(13)
_cell_measurement_reflns_used 25
_cell_measurement_temperature 293(2)
_cell_measurement_theta_max 25
_cell_measurement_theta_min 18
_cell_volume 526.49(12)
_computing_cell_refinement 'CAD-4/PC Software'
_computing_data_collection 'CAD-4/PC Software (Enraf--Nonius, 1996)'
_computing_data_reduction 'JANA98 (Pet\<r\'i\<cek & Du\<sek, 1998)'
_computing_molecular_graphics 'ORTEP-3 (Farrugia, 1997)'
_computing_publication_material SHELXL97
_computing_structure_refinement 'SHELXL97 (Sheldrick, 1997)'
_computing_structure_solution 'SHELXS97 (Sheldrick, 1990)'
_diffrn_ambient_temperature 293(2)
_diffrn_measured_fraction_theta_full 1.000
_diffrn_measured_fraction_theta_max 1.000
_diffrn_measurement_device_type 'Enraf--Nonius CAD-4'
_diffrn_measurement_method \q/2\q
_diffrn_radiation_monochromator graphite
_diffrn_radiation_source 'fine-focus sealed tube'
_diffrn_radiation_type MoK\a
_diffrn_radiation_wavelength 0.71073
_diffrn_reflns_av_R_equivalents 0.0144
_diffrn_reflns_av_sigmaI/netI 0.0150
_diffrn_reflns_limit_h_max 10
_diffrn_reflns_limit_h_min -10
_diffrn_reflns_limit_k_max 10
_diffrn_reflns_limit_k_min -10
_diffrn_reflns_limit_l_max 15
_diffrn_reflns_limit_l_min 0
_diffrn_reflns_number 3215
_diffrn_reflns_theta_full 29.96
_diffrn_reflns_theta_max 29.96
_diffrn_reflns_theta_min 2.02
_diffrn_standards_decay_% 33
_diffrn_standards_interval_time 60
_diffrn_standards_number 3
_exptl_absorpt_coefficient_mu 0.538
_exptl_absorpt_correction_T_max 0.803
_exptl_absorpt_correction_T_min 0.585
_exptl_absorpt_correction_type gaussian
_exptl_absorpt_process_details '(Gaussian et al., 1998) [please provide correct reference]'
_exptl_crystal_colour colourless
_exptl_crystal_density_diffrn 1.424
_exptl_crystal_density_method 'not measured'
_exptl_crystal_description prism
_exptl_crystal_F_000 236
_exptl_crystal_size_max 0.566
_exptl_crystal_size_mid 0.454
_exptl_crystal_size_min 0.175
_refine_diff_density_max 0.483
_refine_diff_density_min -0.329
_refine_ls_extinction_method none
_refine_ls_goodness_of_fit_ref 1.066
_refine_ls_hydrogen_treatment refall
_refine_ls_matrix_type full
_refine_ls_number_parameters 166
_refine_ls_number_reflns 3065
_refine_ls_number_restraints 0
_refine_ls_restrained_S_all 1.066
_refine_ls_R_factor_all 0.0528
_refine_ls_R_factor_gt 0.0398
_refine_ls_shift/su_max 0.000
_refine_ls_shift/su_mean 0.000
_refine_ls_structure_factor_coef Fsqd
_refine_ls_weighting_details 'calc w=1/[\s^2^(Fo^2^)+(0.0708P)^2^+0.0703P] where P=(Fo^2^+2Fc^2^)/3'
_refine_ls_weighting_scheme calc
_refine_ls_wR_factor_gt 0.1062
_refine_ls_wR_factor_ref 0.1142
_reflns_number_gt 2509
_reflns_number_total 3065
_reflns_threshold_expression I>2\s(I)
_cod_data_source_file rz6130.cif
_cod_data_source_block I
_cod_depositor_comments
;
The following automatic conversions were performed:
'_symmetry_cell_setting' value 'Triclinic' changed to 'triclinic'
according to '/home/saulius/struct/CIF-dictionaries/cif_core.dic'
dictionary named 'cif_core.dic' version 2.4.1 from
2010-06-29.

'_exptl_absorpt_correction_type' value 'GAUSSIAN' changed to
'gaussian' according to
'/home/saulius/struct/CIF-dictionaries/cif_core.dic' dictionary named
'cif_core.dic' version 2.4.1 from 2010-06-29.

'_geom_bond_publ_flag'
value 'YES' changed to 'yes' according to
'/home/saulius/struct/CIF-dictionaries/cif_core.dic' dictionary named
'cif_core.dic' version 2.4.1 from 2010-06-29 (4 times).

Automatic conversion script
Id: cif_fix_enum 1527 2010-12-29 10:47:43Z saulius 

The following automatic conversions were performed:

'_symmetry_cell_setting' value 'Triclinic' changed to 'triclinic'
according to /home/saulius/struct/CIF-dictionaries/cif_core.dic
dictionary named 'cif_core.dic' version 2.4.1 from
2010-06-29.

'_exptl_absorpt_correction_type' value 'GAUSSIAN'
changed to 'gaussian' according to
/home/saulius/struct/CIF-dictionaries/cif_core.dic dictionary named
'cif_core.dic' version 2.4.1 from 2010-06-29.

'_geom_bond_publ_flag'
value 'YES' changed to 'yes' according to
/home/saulius/struct/CIF-dictionaries/cif_core.dic dictionary named
'cif_core.dic' version 2.4.1 from 2010-06-29 (4 times).

Automatic conversion script
Id: cif_fix_values 1715 2011-07-08 13:25:40Z adriana 
;
_cod_original_cell_volume 526.49(11)
_cod_database_code 2207858
_cod_database_fobs_code 2207858

loop_
_symmetry_equiv_pos_as_xyz
'x, y, z'
'-x, -y, -z'

loop_
_atom_site_label
_atom_site_fract_x
_atom_site_fract_y
_atom_site_fract_z
_atom_site_U_iso_or_equiv
_atom_site_adp_type
_atom_site_calc_flag
_atom_site_occupancy
_atom_site_type_symbol
Cl1 0.20700(6) 0.59377(6) 0.85666(4) 0.04889(13) Uani d 1 Cl
S1 0.16594(6) -0.19815(6) 0.45578(4) 0.04531(13) Uani d 1 S
C2 0.2720(2) 0.0498(2) 0.48833(14) 0.0366(3) Uani d 1 C
C3 0.3268(2) 0.1536(2) 0.62230(13) 0.0352(3) Uani d 1 C
C4 0.2808(2) 0.0361(2) 0.70059(15) 0.0410(3) Uani d 1 C
C5 0.1947(3) -0.1582(3) 0.62092(17) 0.0468(3) Uani d 1 C
H5 0.149(3) -0.264(3) 0.655(2) 0.063(6) Uiso d 1 H
C6 0.2930(2) 0.1324(2) 0.38399(14) 0.0394(3) Uani d 1 C
O7 0.3611(2) 0.30737(18) 0.40581(12) 0.0545(3) Uani d 1 O
O8 0.2272(2) -0.00655(18) 0.26428(11) 0.0523(3) Uani d 1 O
C9 0.2405(4) 0.0607(4) 0.15389(18) 0.0664(6) Uani d 1 C
H9A 0.190(4) -0.056(4) 0.079(3) 0.093(9) Uiso d 1 H
H9B 0.166(4) 0.146(4) 0.157(2) 0.067(7) Uiso d 1 H
H9C 0.384(4) 0.139(4) 0.165(3) 0.093(9) Uiso d 1 H
N10 0.4247(2) 0.36621(19) 0.68062(13) 0.0395(3) Uani d 1 N
H10A 0.456(3) 0.421(3) 0.621(2) 0.064(6) Uiso d 1 H
H10B 0.546(3) 0.398(3) 0.741(2) 0.047(5) Uiso d 1 H
H10C 0.342(3) 0.421(3) 0.727(2) 0.055(5) Uiso d 1 H
C11 0.3173(4) 0.1150(3) 0.84851(17) 0.0579(5) Uani d 1 C
H11A 0.297(4) 0.017(5) 0.877(3) 0.093(9) Uiso d 1 H
H11B 0.456(4) 0.191(4) 0.895(3) 0.090(8) Uiso d 1 H
H11C 0.250(4) 0.211(4) 0.882(3) 0.088(8) Uiso d 1 H
O12 0.7603(2) 0.4838(3) 0.87035(15) 0.0637(4) Uani d 1 O
H12A 0.762(5) 0.446(4) 0.935(4) 0.098(10) Uiso d 1 H
H12B 0.871(5) 0.490(5) 0.859(3) 0.103(10) Uiso d 1 H

loop_
_atom_site_aniso_label
_atom_site_aniso_U_11
_atom_site_aniso_U_22
_atom_site_aniso_U_33
_atom_site_aniso_U_12
_atom_site_aniso_U_13
_atom_site_aniso_U_23
Cl1 0.0535(2) 0.0559(2) 0.0368(2) 0.01748(17) 0.01544(16) 0.01530(16)
S1 0.0498(2) 0.0446(2) 0.0349(2) 0.01194(16) 0.00615(15) 0.01067(15)
C2 0.0371(6) 0.0447(7) 0.0287(6) 0.0146(5) 0.0083(5) 0.0133(5)
C3 0.0360(6) 0.0443(7) 0.0271(6) 0.0151(5) 0.0080(5) 0.0138(5)
C4 0.0435(7) 0.0511(8) 0.0310(7) 0.0147(6) 0.0092(5) 0.0194(6)
C5 0.0512(8) 0.0500(8) 0.0403(8) 0.0146(7) 0.0094(7) 0.0208(7)
C6 0.0408(7) 0.0509(8) 0.0251(6) 0.0149(6) 0.0081(5) 0.0123(6)
O7 0.0730(8) 0.0503(6) 0.0311(5) 0.0084(6) 0.0094(5) 0.0153(5)
O8 0.0727(8) 0.0532(6) 0.0243(5) 0.0155(6) 0.0101(5) 0.0110(5)
C9 0.0945(16) 0.0714(13) 0.0262(8) 0.0192(12) 0.0135(9) 0.0167(8)
N10 0.0457(7) 0.0447(6) 0.0268(6) 0.0134(5) 0.0095(5) 0.0126(5)
C11 0.0790(13) 0.0610(11) 0.0304(8) 0.0139(10) 0.0128(8) 0.0215(7)
O12 0.0488(7) 0.0979(11) 0.0465(7) 0.0209(7) 0.0083(6) 0.0340(8)

loop_
_atom_type_symbol
_atom_type_description
_atom_type_scat_dispersion_real
_atom_type_scat_dispersion_imag
_atom_type_scat_source
C C 0.0033 0.0016 'International Tables Vol C Tables 4.2.6.8 and 6.1.1.4'
H H 0.0000 0.0000 'International Tables Vol C Tables 4.2.6.8 and 6.1.1.4'
N N 0.0061 0.0033 'International Tables Vol C Tables 4.2.6.8 and 6.1.1.4'
O O 0.0106 0.0060 'International Tables Vol C Tables 4.2.6.8 and 6.1.1.4'
S S 0.1246 0.1234 'International Tables Vol C Tables 4.2.6.8 and 6.1.1.4'
Cl Cl 0.1484 0.1585 'International Tables Vol C Tables 4.2.6.8 and 6.1.1.4'

loop_
_geom_angle_atom_site_label_1
_geom_angle_atom_site_label_2
_geom_angle_atom_site_label_3
_geom_angle
C5 S1 C2 91.39(8)
C3 C2 C6 126.58(14)
C3 C2 S1 110.48(11)
C6 C2 S1 122.92(11)
C2 C3 C4 114.54(13)
C2 C3 N10 123.33(13)
C4 C3 N10 122.13(13)
C5 C4 C3 109.85(14)
C5 C4 C11 125.35(15)
C3 C4 C11 124.78(15)
C4 C5 S1 113.72(13)
C4 C5 H5 123.3(14)
S1 C5 H5 122.9(14)
O7 C6 O8 124.52(14)
O7 C6 C2 123.40(13)
O8 C6 C2 112.07(13)
C6 O8 C9 116.25(15)
O8 C9 H9A 104.2(19)
O8 C9 H9B 108.7(15)
H9A C9 H9B 114(2)
O8 C9 H9C 108.4(18)
H9A C9 H9C 114(2)
H9B C9 H9C 108(2)
C3 N10 H10A 113.1(14)
C3 N10 H10B 110.5(12)
H10A N10 H10B 105.4(18)
C3 N10 H10C 108.3(13)
H10A N10 H10C 110.9(19)
H10B N10 H10C 108.6(18)
C4 C11 H11A 110(2)
C4 C11 H11B 114.6(18)
H11A C11 H11B 100(3)
C4 C11 H11C 113.2(18)
H11A C11 H11C 116(3)
H11B C11 H11C 102(2)
H12A O12 H12B 101(3)

loop_
_geom_bond_atom_site_label_1
_geom_bond_atom_site_label_2
_geom_bond_distance
_geom_bond_publ_flag
S1 C5 1.7082(18) ?
S1 C2 1.7151(15) ?
C2 C3 1.3713(19) yes
C2 C6 1.463(2) yes
C3 C4 1.416(2) ?
C3 N10 1.4506(19) yes
C4 C5 1.364(2) ?
C4 C11 1.498(2) ?
C5 H5 0.98(2) ?
C6 O7 1.2082(19) yes
C6 O8 1.3231(18) ?
O8 C9 1.449(2) ?
C9 H9A 0.94(3) ?
C9 H9B 0.94(2) ?
C9 H9C 1.00(3) ?
N10 H10A 0.89(2) ?
N10 H10B 0.94(2) ?
N10 H10C 0.93(2) ?
C11 H11A 0.88(3) ?
C11 H11B 0.98(3) ?
C11 H11C 0.99(3) ?
O12 H12A 0.84(4) ?
O12 H12B 0.81(3) ?

loop_
_geom_hbond_atom_site_label_D
_geom_hbond_atom_site_label_H
_geom_hbond_atom_site_label_A
_geom_hbond_site_symmetry_A
_geom_hbond_distance_DH
_geom_hbond_distance_HA
_geom_hbond_distance_DA
_geom_hbond_angle_DHA
N10 H10A O7 . 0.89(2) 2.18(2) 2.8489(18) 131.7(19)
N10 H10A O7 2_666 0.89(2) 2.24(2) 3.0064(19) 145(2)
N10 H10B O12 . 0.94(2) 1.76(2) 2.692(2) 171.0(18)
N10 H10C Cl1 . 0.93(2) 2.15(2) 3.0624(15) 168.2(19)
O12 H12B Cl1 1_655 0.81(3) 2.33(4) 3.1187(17) 165(3)
O12 H12A Cl1 2_667 0.84(4) 2.38(4) 3.202(2) 169(3)

loop_
_cod_related_entry_id
_cod_related_entry_database
_cod_related_entry_code
1 ChemSpider 21126666
